data_8102981
loop_
_publ_author_name
'Fan Zhang'
'De-Zhong Shen'
'Guang-Qiu Shen'
'Xiao-Qing Wang'

_publ_section_title
;
 Crystal structure of cadmium dizinc diborate, CdZn2(BO3)2
;
_journal_issue 1
_journal_name_full 'Zeitschrift f\"ur Kristallographie - New Crystal Structures'
_journal_page_first 3
_journal_volume 223
_journal_year 2008
_chemical_formula_moiety 'B2 Cd O6 Zn2'
_chemical_formula_structural CdZn2B2O6
_chemical_formula_sum 'B6 Cd3 O18 Zn6'
_chemical_formula_weight 1082.28
_chemical_name_systematic
; 
cadmium dizinc diborate
;
_space_group_IT_number 161
_symmetry_cell_setting trigonal
_symmetry_space_group_name_Hall 'R 3 -2"c'
_symmetry_space_group_name_H-M 'R 3 c :H'
_atom_sites_solution_primary direct
_atom_sites_solution_secondary difmap
_audit_creation_method SHELXL-97
_cell_angle_alpha 90.00
_cell_angle_beta 90.00
_cell_angle_gamma 120.00
_cell_formula_units_Z 2
_cell_length_a 8.3091(12)
_cell_length_b 8.3091(12)
_cell_length_c 12.1993(15)
_cell_measurement_reflns_used 1131
_cell_measurement_temperature 298(2)
_cell_measurement_theta_max 28.164
_cell_measurement_theta_min 3.287
_cell_volume 729.41(17)
_computing_cell_refinement 'Bruker SMART'
_computing_data_collection 'Bruker SMART'
_computing_data_reduction 'Bruker SAINT'
_computing_molecular_graphics 'Bruker SHELXTL'
_computing_publication_material 'Bruker SHELXTL'
_computing_structure_refinement 'SHELXL-97 (Sheldrick, 1997)'
_computing_structure_solution 'SHELXS-97 (Sheldrick, 1990)'
_diffrn_ambient_temperature 298(2)
_diffrn_measured_fraction_theta_full 0.973
_diffrn_measured_fraction_theta_max 0.973
_diffrn_measurement_device_type 'Bruker SMART CCD'
_diffrn_measurement_method phi/omega
_diffrn_radiation_monochromator graphite
_diffrn_radiation_source 'fine-focus sealed tube'
_diffrn_radiation_type MoK\a
_diffrn_radiation_wavelength 0.71073
_diffrn_reflns_av_R_equivalents 0.1916
_diffrn_reflns_av_sigmaI/netI 0.1200
_diffrn_reflns_limit_h_max 9
_diffrn_reflns_limit_h_min -9
_diffrn_reflns_limit_k_max 9
_diffrn_reflns_limit_k_min -5
_diffrn_reflns_limit_l_max 14
_diffrn_reflns_limit_l_min -14
_diffrn_reflns_number 908
_diffrn_reflns_theta_full 25.02
_diffrn_reflns_theta_max 25.02
_diffrn_reflns_theta_min 4.38
_exptl_absorpt_coefficient_mu 14.073
_exptl_absorpt_correction_T_max 0.3066
_exptl_absorpt_correction_T_min 0.2830
_exptl_absorpt_correction_type multi-scan
_exptl_absorpt_process_details sadabs
_exptl_crystal_colour colorless
_exptl_crystal_density_diffrn 4.928
_exptl_crystal_density_method 'not measured'
_exptl_crystal_description block
_exptl_crystal_F_000 996
_exptl_crystal_size_max 0.12
_exptl_crystal_size_mid 0.12
_exptl_crystal_size_min 0.11
_refine_diff_density_max 1.399
_refine_diff_density_min -1.331
_refine_diff_density_rms 0.370
_refine_ls_abs_structure_details 'Flack H D (1983), Acta Cryst. A39, 876-881'
_refine_ls_abs_structure_Flack 0.1(2)
_refine_ls_extinction_coef 0.016(4)
_refine_ls_extinction_expression Fc^*^=kFc[1+0.001xFc^2^\l^3^/sin(2\q)]^-1/4^
_refine_ls_extinction_method SHELXL
_refine_ls_goodness_of_fit_ref 1.114
_refine_ls_matrix_type full
_refine_ls_number_parameters 37
_refine_ls_number_reflns 271
_refine_ls_number_restraints 1
_refine_ls_restrained_S_all 1.112
_refine_ls_R_factor_all 0.0741
_refine_ls_R_factor_gt 0.0718
_refine_ls_shift/su_max 0.001
_refine_ls_shift/su_mean 0.000
_refine_ls_structure_factor_coef Fsqd
_refine_ls_weighting_details 'calc w=1/[\s^2^(Fo^2^)+(0.1413P)^2^+3.0212P] where P=(Fo^2^+2Fc^2^)/3'
_refine_ls_weighting_scheme calc
_refine_ls_wR_factor_gt 0.1898
_refine_ls_wR_factor_ref 0.1925
_reflns_number_gt 256
_reflns_number_total 271
_reflns_threshold_expression >2sigma(I)
_cod_data_source_file 409937.cff
_cod_data_source_block 070912h
_cod_depositor_comments
;
The following automatic conversions were performed:
'_symmetry_cell_setting' value 'Trigonal' changed to 'trigonal' according
to '/home/saulius/struct/CIF-dictionaries/cif_core.dic' dictionary named
'cif_core.dic' version 2.4.1 from 2010-06-29.

Automatic conversion script
Id: cif_fix_enum 1555 2011-01-17 13:19:09Z saulius 
;
_cod_original_sg_symbol_H-M R3c
_cod_database_code 8102981

loop_
_symmetry_equiv_pos_as_xyz
'x, y, z'
'-y, x-y, z'
'-x+y, -x, z'
'-y, -x, z+1/2'
'-x+y, y, z+1/2'
'x, x-y, z+1/2'
'x+2/3, y+1/3, z+1/3'
'-y+2/3, x-y+1/3, z+1/3'
'-x+y+2/3, -x+1/3, z+1/3'
'-y+2/3, -x+1/3, z+5/6'
'-x+y+2/3, y+1/3, z+5/6'
'x+2/3, x-y+1/3, z+5/6'
'x+1/3, y+2/3, z+2/3'
'-y+1/3, x-y+2/3, z+2/3'
'-x+y+1/3, -x+2/3, z+2/3'
'-y+1/3, -x+2/3, z+7/6'
'-x+y+1/3, y+2/3, z+7/6'
'x+1/3, x-y+2/3, z+7/6'

loop_
_atom_site_label
_atom_site_type_symbol
_atom_site_fract_x
_atom_site_fract_y
_atom_site_fract_z
_atom_site_U_iso_or_equiv
_atom_site_adp_type
_atom_site_occupancy
_atom_site_symmetry_multiplicity
_atom_site_Wyckoff_symbol
_atom_site_calc_flag
_atom_site_refinement_flags
_atom_site_disorder_assembly
_atom_site_disorder_group
Cd1 Cd 0.9756(3) 0.6505(3) 0.8703(7) 0.0278(13) Uani 0.33 18 b d P . .
Zn1 Zn 0.9756(3) 0.6505(3) 0.8703(7) 0.0278(13) Uani 0.67 18 b d P . .
B1 B 0.6667 0.3333 0.993(3) 0.020(8) Uani 1 6 a d S . .
B2 B 1.0000 1.0000 0.911(3) 0.024(9) Uani 1 6 a d S . .
O1 O 0.777(2) 0.5187(17) 0.9937(10) 0.024(3) Uani 1 18 b d . . .
O2 O 1.107(2) 0.9191(19) 0.9108(10) 0.025(3) Uani 1 18 b d . . .

loop_
_atom_site_aniso_label
_atom_site_aniso_U_11
_atom_site_aniso_U_22
_atom_site_aniso_U_33
_atom_site_aniso_U_23
_atom_site_aniso_U_13
_atom_site_aniso_U_12
Cd1 0.0169(18) 0.0206(18) 0.0425(18) -0.0121(11) 0.0088(16) 0.0068(10)
Zn1 0.0169(18) 0.0206(18) 0.0425(18) -0.0121(11) 0.0088(16) 0.0068(10)
B1 0.016(10) 0.016(10) 0.03(2) 0.000 0.000 0.008(5)
B2 0.019(12) 0.019(12) 0.03(2) 0.000 0.000 0.010(6)
O1 0.022(6) 0.017(7) 0.030(6) -0.002(4) 0.004(5) 0.007(6)
O2 0.025(8) 0.023(8) 0.031(6) 0.001(5) 0.001(5) 0.015(7)

loop_
_atom_type_symbol
_atom_type_description
_atom_type_scat_dispersion_real
_atom_type_scat_dispersion_imag
_atom_type_scat_source
B B 0.0013 0.0007 'International Tables Vol C Tables 4.2.6.8 and 6.1.1.4'
Cd Cd -0.8075 1.2024 'International Tables Vol C Tables 4.2.6.8 and 6.1.1.4'
O O 0.0106 0.0060 'International Tables Vol C Tables 4.2.6.8 and 6.1.1.4'
Zn Zn 0.2839 1.4301 'International Tables Vol C Tables 4.2.6.8 and 6.1.1.4'

loop_
_geom_angle_atom_site_label_1
_geom_angle_atom_site_label_2
_geom_angle_atom_site_label_3
_geom_angle
_geom_angle_site_symmetry_1
_geom_angle_site_symmetry_3
_geom_angle_publ_flag
O2 Cd1 O1 113.7(6) . 10_664 ?
O2 Cd1 O1 104.7(7) . . ?
O1 Cd1 O1 120.9(7) 10_664 . ?
O2 Cd1 O2 126.6(6) . 12_454 ?
O1 Cd1 O2 98.5(6) 10_664 12_454 ?
O1 Cd1 O2 92.3(6) . 12_454 ?
O2 Cd1 Cd1 140.7(4) . 10_664 ?
O1 Cd1 Cd1 37.0(4) 10_664 10_664 ?
O1 Cd1 Cd1 113.6(4) . 10_664 ?
O2 Cd1 Cd1 62.0(4) 12_454 10_664 ?
O2 Cd1 Zn1 140.7(4) . 10_664 ?
O1 Cd1 Zn1 37.0(4) 10_664 10_664 ?
O1 Cd1 Zn1 113.6(4) . 10_664 ?
O2 Cd1 Zn1 62.0(4) 12_454 10_664 ?
Cd1 Cd1 Zn1 0.00(6) 10_664 10_664 ?
O2 Cd1 Cd1 75.7(4) . 16_664 ?
O1 Cd1 Cd1 154.2(5) 10_664 16_664 ?
O1 Cd1 Cd1 35.4(4) . 16_664 ?
O2 Cd1 Cd1 93.5(4) 12_454 16_664 ?
Cd1 Cd1 Cd1 143.15(16) 10_664 16_664 ?
Zn1 Cd1 Cd1 143.15(16) 10_664 16_664 ?
O2 Cd1 Zn1 75.7(4) . 16_664 ?
O1 Cd1 Zn1 154.2(5) 10_664 16_664 ?
O1 Cd1 Zn1 35.4(4) . 16_664 ?
O2 Cd1 Zn1 93.5(4) 12_454 16_664 ?
Cd1 Cd1 Zn1 143.15(16) 10_664 16_664 ?
Zn1 Cd1 Zn1 143.15(16) 10_664 16_664 ?
Cd1 Cd1 Zn1 0.00(6) 16_664 16_664 ?
O2 Cd1 Cd1 34.1(5) . 18_554 ?
O1 Cd1 Cd1 92.2(4) 10_664 18_554 ?
O1 Cd1 Cd1 96.0(5) . 18_554 ?
O2 Cd1 Cd1 160.6(4) 12_454 18_554 ?
Cd1 Cd1 Cd1 128.90(6) 10_664 18_554 ?
Zn1 Cd1 Cd1 128.90(6) 10_664 18_554 ?
Cd1 Cd1 Cd1 83.32(9) 16_664 18_554 ?
Zn1 Cd1 Cd1 83.32(9) 16_664 18_554 ?
O2 Cd1 Cd1 96.9(5) . 12_454 ?
O1 Cd1 Cd1 125.7(5) 10_664 12_454 ?
O1 Cd1 Cd1 90.2(5) . 12_454 ?
O2 Cd1 Cd1 31.7(4) 12_454 12_454 ?
Cd1 Cd1 Cd1 91.70(9) 10_664 12_454 ?
Zn1 Cd1 Cd1 91.70(9) 10_664 12_454 ?
Cd1 Cd1 Cd1 73.95(3) 16_664 12_454 ?
Zn1 Cd1 Cd1 73.95(3) 16_664 12_454 ?
Cd1 Cd1 Cd1 130.46(15) 18_554 12_454 ?
O1 B1 O1 119.99(6) 3_665 . ?
O1 B1 O1 119.99(6) 3_665 2_655 ?
O1 B1 O1 119.99(6) . 2_655 ?
O2 B2 O2 120.00(3) 3_675 2_765 ?
O2 B2 O2 120.00(3) 3_675 . ?
O2 B2 O2 120.00(3) 2_765 . ?
B1 O1 Zn1 122.3(10) . 16_664 ?
B1 O1 Cd1 122.3(10) . 16_664 ?
B1 O1 Cd1 120.0(13) . . ?
Cd1 O1 Cd1 107.5(6) 16_664 . ?
B2 O2 Cd1 115.3(9) . . ?
B2 O2 Zn1 118.4(13) . 18_554 ?
Cd1 O2 Zn1 114.1(7) . 18_554 ?
B2 O2 Cd1 118.4(13) . 18_554 ?
Cd1 O2 Cd1 114.1(7) . 18_554 ?

loop_
_geom_bond_atom_site_label_1
_geom_bond_atom_site_label_2
_geom_bond_distance
_geom_bond_site_symmetry_2
_geom_bond_publ_flag
Cd1 O2 1.995(15) . ?
Cd1 O1 2.015(14) 10_664 ?
Cd1 O1 2.094(16) . ?
Cd1 O2 2.130(18) 12_454 ?
Cd1 Cd1 3.3143(15) 10_664 ?
Cd1 Zn1 3.3143(15) 10_664 ?
Cd1 Cd1 3.3143(15) 16_664 ?
Cd1 Zn1 3.3143(15) 16_664 ?
Cd1 Cd1 3.463(2) 18_554 ?
Cd1 Cd1 3.463(2) 12_454 ?
B1 O1 1.342(13) 3_665 ?
B1 O1 1.342(13) . ?
B1 O1 1.342(13) 2_655 ?
B2 O2 1.356(14) 3_675 ?
B2 O2 1.356(13) 2_765 ?
B2 O2 1.356(13) . ?
O1 Zn1 2.015(14) 16_664 ?
O1 Cd1 2.015(14) 16_664 ?
O2 Zn1 2.130(18) 18_554 ?
O2 Cd1 2.130(18) 18_554 ?
